data_9000538
loop_
_publ_author_name
'Hazen, R. M.'

_publ_section_title
;
 Effects of temperature and pressure on the crystal structure of forsterite
 T = 1000 C P = 1 atm
 olivine
;
_journal_name_full 'American Mineralogist'
_journal_page_first 1280
_journal_page_last 1293
_journal_volume 61
_journal_year 1976
_chemical_formula_sum 'Mg2 O4 Si'
_chemical_name_mineral Forsterite
_space_group_IT_number 62
_symmetry_space_group_name_Hall '-P 2c 2ab'
_symmetry_space_group_name_H-M 'P b n m'
_cell_angle_alpha 90
_cell_angle_beta 90
_cell_angle_gamma 90
_cell_length_a 4.795
_cell_length_b 10.36
_cell_length_c 6.06
_cell_formula_units_Z 4
_cell_volume 301.038
_database_code_amcsd 0000549
_diffrn_ambient_pressure 100
_diffrn_ambient_temperature 1273.15
_exptl_crystal_density_diffrn 3.104
_cod_original_formula_sum 'Si Mg2 O4'
_cod_database_code 9000538

loop_
_space_group_symop_operation_xyz
x,y,z
x,y,1/2-z
-x,-y,1/2+z
1/2+x,1/2-y,1/2+z
1/2-x,1/2+y,1/2-z
1/2-x,1/2+y,z
1/2+x,1/2-y,-z
-x,-y,-z

loop_
_atom_site_aniso_label
_atom_site_aniso_U_11
_atom_site_aniso_U_22
_atom_site_aniso_U_33
_atom_site_aniso_U_12
_atom_site_aniso_U_13
_atom_site_aniso_U_23
Si 0.00792 0.01468 0.01433 0.00101 0.00000 0.00000
Mg1 0.01794 0.03208 0.01712 -0.00101 -0.00250 -0.00541
Mg2 0.02132 0.02066 0.02270 0.00126 0.00000 0.00000
O1 0.01374 0.02338 0.02009 0.01158 0.00000 0.00000
O2 0.01572 0.01740 0.01972 0.00000 0.00000 0.00000
O3 0.01899 0.02447 0.01916 -0.00075 -0.00074 0.00604

loop_
_atom_site_label
_atom_site_fract_x
_atom_site_fract_y
_atom_site_fract_z
Si 0.42630 0.09430 0.25000
Mg1 0.00000 0.00000 0.00000
Mg2 0.99240 0.27720 0.25000
O1 0.76310 0.09140 0.25000
O2 0.21780 0.44970 0.25000
O3 0.28430 0.16290 0.03590

loop_
_cod_related_entry_id
_cod_related_entry_database
_cod_related_entry_code
1 AMCSD 0000549
